data_1542800
loop_
_publ_author_name
'Dubey, Ritesh'
'Desiraju, Gautam R.'

_publ_section_title
;
 Combinatorial selection of molecular conformations and supramolecular
 synthons in quercetin cocrystal landscapes: a route to ternary solids
;
_journal_issue 4
_journal_name_full IUCrJ
_journal_page_first 402
_journal_page_last 408
_journal_paper_doi 10.1107/S2052252515009884
_journal_volume 2
_journal_year 2015
_chemical_formula_sum 'C29 H26 N4 O8'
_chemical_formula_weight 558.54
_chemical_name_systematic
;
 ?
;
_space_group_crystal_system triclinic
_space_group_IT_number 2
_space_group_name_Hall '-P 1'
_space_group_name_H-M_alt 'P -1'
_symmetry_space_group_name_Hall '-P 1'
_symmetry_space_group_name_H-M 'P -1'
_atom_sites_solution_hydrogens mixed
_audit_creation_method SHELXL-2013
_cell_angle_alpha 98.573(7)
_cell_angle_beta 95.190(7)
_cell_angle_gamma 115.078(8)
_cell_formula_units_Z 2
_cell_length_a 10.0918(17)
_cell_length_b 11.4244(19)
_cell_length_c 13.052(2)
_cell_measurement_temperature 150(2)
_cell_volume 1327.7(4)
_computing_structure_refinement 'SHELXL-2013 (Sheldrick, 2013)'
_diffrn_ambient_temperature 150(2)
_diffrn_measured_fraction_theta_full 0.997
_diffrn_measured_fraction_theta_max 0.996
_diffrn_radiation_type MoK\a
_diffrn_radiation_wavelength 0.71073
_diffrn_reflns_av_R_equivalents 0.0744
_diffrn_reflns_av_unetI/netI 0.0970
_diffrn_reflns_laue_measured_fraction_full 0.997
_diffrn_reflns_laue_measured_fraction_max 0.996
_diffrn_reflns_limit_h_max 12
_diffrn_reflns_limit_h_min -12
_diffrn_reflns_limit_k_max 14
_diffrn_reflns_limit_k_min -14
_diffrn_reflns_limit_l_max 16
_diffrn_reflns_limit_l_min -16
_diffrn_reflns_number 11363
_diffrn_reflns_point_group_measured_fraction_full 0.997
_diffrn_reflns_point_group_measured_fraction_max 0.996
_diffrn_reflns_theta_full 25.242
_diffrn_reflns_theta_max 25.999
_diffrn_reflns_theta_min 3.204
_exptl_absorpt_coefficient_mu 0.104
_exptl_absorpt_correction_T_max 1.000
_exptl_absorpt_correction_T_min 0.613
_exptl_absorpt_correction_type multi-scan
_exptl_absorpt_process_details 'Jacobson, R. (1998) Private communication'
_exptl_crystal_colour Red
_exptl_crystal_density_diffrn 1.397
_exptl_crystal_description Plate
_exptl_crystal_F_000 584
_exptl_crystal_size_max 0.300
_exptl_crystal_size_mid 0.200
_exptl_crystal_size_min 0.120
_refine_diff_density_max 1.804
_refine_diff_density_min -0.356
_refine_diff_density_rms 0.080
_refine_ls_extinction_method none
_refine_ls_goodness_of_fit_ref 1.168
_refine_ls_hydrogen_treatment mixed
_refine_ls_matrix_type full
_refine_ls_number_parameters 390
_refine_ls_number_reflns 5197
_refine_ls_number_restraints 0
_refine_ls_restrained_S_all 1.168
_refine_ls_R_factor_all 0.1232
_refine_ls_R_factor_gt 0.0898
_refine_ls_shift/su_max 0.000
_refine_ls_shift/su_mean 0.000
_refine_ls_structure_factor_coef Fsqd
_refine_ls_weighting_details
;
 w=1/[\s^2^(Fo^2^)+(0.0982P)^2^+2.1601P]
 where P=(Fo^2^+2Fc^2^)/3
;
_refine_ls_weighting_scheme calc
_refine_ls_wR_factor_gt 0.2511
_refine_ls_wR_factor_ref 0.2647
_reflns_Friedel_coverage 0.000
_reflns_number_gt 3551
_reflns_number_total 5197
_reflns_threshold_expression 'I > 2\s(I)'
_cod_data_source_file lc5063.cif
_cod_data_source_block QAP_1
_cod_depositor_comments
;
The following automatic conversions were performed:

'_exptl_absorpt_correction_type' value 'Multi-scan' changed to
'multi-scan' according to
/usr/data/users/saulius/automatic-downloads/current/IUCr/lib/dictionaries/cif_core.dic
dictionary named 'cif_core.dic' version 2.4.2 from 2011-04-26.

Automatic conversion script
Id: cif_fix_values 4287 2015-11-16 14:04:37Z antanas 
;
_cod_original_cell_volume 1327.8(4)
_cod_database_code 1542800
_publcif_datablock.id {c93840b7-a887-48c4-8770-c23123e90756}

_shelx_space_group_comment
;
The symmetry employed for this shelxl refinement is uniquely defined
by the following loop, which should always be used as a source of
symmetry information in preference to the above space-group names.
They are only intended as comments.
;
_shelx_estimated_absorpt_t_min 0.970
_shelx_estimated_absorpt_t_max 0.988
_shelxl_version_number 2013-2

loop_
_space_group_symop_operation_xyz
'x, y, z'
'-x, -y, -z'

loop_
_atom_site_label
_atom_site_type_symbol
_atom_site_fract_x
_atom_site_fract_y
_atom_site_fract_z
_atom_site_U_iso_or_equiv
_atom_site_adp_type
_atom_site_occupancy
_atom_site_site_symmetry_order
_atom_site_calc_flag
_atom_site_refinement_flags_posn
_atom_site_refinement_flags_adp
O1 O 0.5397(3) 0.1620(3) -0.4290(2) 0.0258(7) Uani 1 1 d . .
O5 O 0.6675(4) 0.1563(3) 0.3936(2) 0.0267(7) Uani 1 1 d . .
O2 O 0.8870(4) 0.0205(3) -0.3052(2) 0.0283(7) Uani 1 1 d . .
O7 O 0.6165(3) 0.1533(3) -0.06765(19) 0.0191(6) Uani 1 1 d . .
O3 O 0.9167(3) 0.0085(3) -0.1047(2) 0.0242(6) Uani 1 1 d . .
O6 O 0.4766(4) 0.2678(3) 0.3825(2) 0.0263(7) Uani 1 1 d . .
O4 O 0.8522(3) 0.0562(3) 0.0892(2) 0.0242(7) Uani 1 1 d . .
C3 C 0.6082(5) 0.1397(4) -0.3460(3) 0.0211(8) Uani 1 1 d . .
N1 N 1.2815(4) 0.3701(4) 0.3479(3) 0.0285(8) Uani 1 1 d . .
N2 N 0.9685(4) 0.5212(4) 0.3207(3) 0.0318(9) Uani 1 1 d . .
C7 C 0.8236(4) 0.0545(4) -0.0954(3) 0.0188(8) Uani 1 1 d . .
C14 C 0.4775(4) 0.2558(4) 0.1955(3) 0.0211(8) Uani 1 1 d . .
H14 H 0.4111 0.2945 0.1900 0.025 Uiso 1 1 calc R U
N3 N 0.9862(4) 0.6115(4) 0.3948(3) 0.0302(8) Uani 1 1 d . .
C15 C 0.5289(4) 0.2198(4) 0.1071(3) 0.0193(8) Uani 1 1 d . .
H15 H 0.4961 0.2330 0.0411 0.023 Uiso 1 1 calc R U
C2 C 0.5760(4) 0.1607(4) -0.2457(3) 0.0201(8) Uani 1 1 d . .
H2A H 0.5057 0.1935 -0.2324 0.024 Uiso 1 1 calc R U
C11 C 0.6728(4) 0.1427(4) 0.2118(3) 0.0186(8) Uani 1 1 d . .
H11 H 0.7384 0.1032 0.2175 0.022 Uiso 1 1 calc R U
C10 C 0.6287(4) 0.1643(4) 0.1134(3) 0.0185(8) Uani 1 1 d . .
N4 N 0.6617(4) 0.7497(4) 0.3880(3) 0.0310(9) Uani 1 1 d . .
C12 C 0.6211(4) 0.1788(4) 0.3002(3) 0.0196(8) Uani 1 1 d . .
C9 C 0.6820(4) 0.1297(4) 0.0178(3) 0.0168(8) Uani 1 1 d . .
C6 C 0.7547(4) 0.0850(4) -0.1812(3) 0.0185(8) Uani 1 1 d . .
C8 C 0.7841(4) 0.0815(4) 0.0061(3) 0.0181(8) Uani 1 1 d . .
C4 C 0.7143(5) 0.0932(4) -0.3656(3) 0.0217(8) Uani 1 1 d . .
H4 H 0.7362 0.0809 -0.4345 0.026 Uiso 1 1 calc R U
C22 C 0.8987(5) 0.7684(5) 0.4581(4) 0.0297(10) Uani 1 1 d . .
H22 H 0.9880 0.8138 0.5081 0.036 Uiso 1 1 calc R U
C13 C 0.5228(4) 0.2355(4) 0.2926(3) 0.0196(8) Uani 1 1 d . .
C17 C 1.2036(5) 0.5346(5) 0.4127(3) 0.0291(10) Uani 1 1 d . .
H17 H 1.2205 0.6109 0.4629 0.035 Uiso 1 1 calc R U
C21 C 0.7900(6) 0.8119(5) 0.4563(3) 0.0330(10) Uani 1 1 d . .
H21 H 0.8069 0.8890 0.5056 0.040 Uiso 1 1 calc R U
C20 C 1.1608(5) 0.3143(4) 0.2727(4) 0.0299(10) Uani 1 1 d . .
H20 H 1.1450 0.2367 0.2245 0.036 Uiso 1 1 calc R U
C25 C 0.6400(6) 0.6421(5) 0.3185(4) 0.0336(10) Uani 1 1 d . .
H25 H 0.5496 0.5980 0.2696 0.040 Uiso 1 1 calc R U
C19 C 1.0586(5) 0.3635(4) 0.2618(4) 0.0313(10) Uani 1 1 d . .
H19 H 0.9754 0.3226 0.2064 0.038 Uiso 1 1 calc R U
C16 C 1.3017(5) 0.4794(5) 0.4156(3) 0.0296(10) Uani 1 1 d . .
H16 H 1.3880 0.5209 0.4684 0.036 Uiso 1 1 calc R U
C24 C 0.7426(5) 0.5919(5) 0.3142(4) 0.0314(10) Uani 1 1 d . .
H24 H 0.7233 0.5149 0.2639 0.038 Uiso 1 1 calc R U
C1 C 0.6504(4) 0.1321(4) -0.1654(3) 0.0177(8) Uani 1 1 d . .
O8 O 0.6735(6) 0.5940(4) -0.0674(4) 0.0710(14) Uani 1 1 d . .
C23 C 0.8740(5) 0.6571(4) 0.3853(3) 0.0274(9) Uani 1 1 d . .
C18 C 1.0805(5) 0.4749(4) 0.3343(3) 0.0280(9) Uani 1 1 d . .
C5 C 0.7853(4) 0.0660(4) -0.2856(3) 0.0202(8) Uani 1 1 d . .
C27 C 0.6744(9) 0.4737(6) -0.0691(8) 0.093(3) Uani 1 1 d . .
H27A H 0.6816 0.4365 -0.1407 0.111 Uiso 1 1 calc R U
H27B H 0.5806 0.4116 -0.0507 0.111 Uiso 1 1 calc R U
C30 C 0.8878(7) 0.6378(6) 0.0450(5) 0.0572(16) Uani 1 1 d . .
H30A H 0.9263 0.6606 0.1214 0.069 Uiso 1 1 calc R U
H30B H 0.9720 0.6751 0.0071 0.069 Uiso 1 1 calc R U
C26 C 0.8009(8) 0.4896(6) 0.0063(7) 0.071(2) Uani 1 1 d . .
H26A H 0.8621 0.4525 -0.0284 0.085 Uiso 1 1 calc R U
H26B H 0.7668 0.4453 0.0651 0.085 Uiso 1 1 calc R U
C29 C 0.7742(8) 0.6870(6) 0.0208(6) 0.0637(17) Uani 1 1 d . .
H29A H 0.7227 0.6916 0.0812 0.076 Uiso 1 1 calc R U
H29B H 0.8217 0.7760 0.0042 0.076 Uiso 1 1 calc R U
H1O H 0.475(7) 0.197(6) -0.415(5) 0.052(17) Uiso 1 1 d . .
H5O H 0.607(7) 0.163(6) 0.436(5) 0.046(16) Uiso 1 1 d . .
H2O H 0.918(8) 0.009(7) -0.249(6) 0.07(2) Uiso 1 1 d . .
H6O H 0.409(7) 0.300(6) 0.367(5) 0.056(18) Uiso 1 1 d . .
H4O H 0.931(7) 0.033(6) 0.075(5) 0.053(17) Uiso 1 1 d . .

loop_
_atom_site_aniso_label
_atom_site_aniso_U_11
_atom_site_aniso_U_22
_atom_site_aniso_U_33
_atom_site_aniso_U_23
_atom_site_aniso_U_13
_atom_site_aniso_U_12
O1 0.0356(17) 0.0411(18) 0.0135(13) 0.0093(12) 0.0053(12) 0.0275(15)
O5 0.0348(17) 0.0435(19) 0.0126(13) 0.0104(12) 0.0067(12) 0.0254(15)
O2 0.0350(17) 0.0476(19) 0.0173(15) 0.0087(13) 0.0063(13) 0.0314(16)
O7 0.0248(14) 0.0267(15) 0.0096(12) 0.0050(11) 0.0034(10) 0.0146(12)
O3 0.0288(15) 0.0357(17) 0.0166(13) 0.0038(12) 0.0025(12) 0.0231(13)
O6 0.0360(17) 0.0386(18) 0.0150(13) 0.0058(12) 0.0080(12) 0.0256(15)
O4 0.0305(16) 0.0386(17) 0.0132(13) 0.0066(12) 0.0038(12) 0.0241(14)
C3 0.026(2) 0.024(2) 0.0163(18) 0.0061(15) 0.0035(16) 0.0133(17)
N1 0.033(2) 0.035(2) 0.0259(18) 0.0078(16) 0.0111(16) 0.0213(17)
N2 0.029(2) 0.033(2) 0.036(2) 0.0008(17) 0.0034(16) 0.0181(17)
C7 0.0191(19) 0.0197(19) 0.0171(18) 0.0018(15) 0.0019(15) 0.0088(15)
C14 0.023(2) 0.027(2) 0.0170(18) 0.0053(16) 0.0040(16) 0.0142(17)
N3 0.028(2) 0.030(2) 0.034(2) 0.0028(16) 0.0054(16) 0.0162(16)
C15 0.025(2) 0.025(2) 0.0099(17) 0.0044(15) 0.0020(15) 0.0129(17)
C2 0.026(2) 0.026(2) 0.0163(18) 0.0059(16) 0.0063(16) 0.0172(17)
C11 0.0204(19) 0.023(2) 0.0158(18) 0.0049(15) 0.0038(15) 0.0129(16)
C10 0.0208(19) 0.0183(19) 0.0155(18) 0.0036(15) 0.0027(15) 0.0078(15)
N4 0.038(2) 0.045(2) 0.0247(18) 0.0115(17) 0.0100(16) 0.0303(19)
C12 0.024(2) 0.024(2) 0.0124(17) 0.0060(15) 0.0013(15) 0.0109(16)
C9 0.0179(18) 0.0181(18) 0.0130(17) 0.0021(14) 0.0007(14) 0.0076(15)
C6 0.022(2) 0.0185(19) 0.0154(18) 0.0028(15) 0.0023(15) 0.0100(16)
C8 0.0217(19) 0.0211(19) 0.0136(17) 0.0039(15) 0.0011(15) 0.0117(16)
C4 0.028(2) 0.029(2) 0.0130(17) 0.0049(16) 0.0065(16) 0.0168(18)
C22 0.030(2) 0.033(2) 0.029(2) 0.0045(19) 0.0060(19) 0.018(2)
C13 0.025(2) 0.022(2) 0.0118(17) 0.0013(15) 0.0047(15) 0.0111(16)
C17 0.032(2) 0.031(2) 0.027(2) 0.0033(18) 0.0074(19) 0.0179(19)
C21 0.048(3) 0.038(3) 0.024(2) 0.0073(19) 0.009(2) 0.029(2)
C20 0.033(2) 0.025(2) 0.032(2) 0.0010(18) 0.0075(19) 0.0148(19)
C25 0.037(3) 0.045(3) 0.026(2) 0.009(2) 0.0033(19) 0.025(2)
C19 0.027(2) 0.031(2) 0.034(2) -0.0011(19) 0.0048(19) 0.0134(19)
C16 0.029(2) 0.038(3) 0.025(2) 0.0045(19) 0.0069(18) 0.018(2)
C24 0.033(2) 0.033(2) 0.031(2) 0.0028(19) 0.0059(19) 0.019(2)
C1 0.0205(19) 0.0200(19) 0.0131(17) 0.0031(15) 0.0041(15) 0.0093(16)
O8 0.079(3) 0.052(3) 0.075(3) 0.018(2) -0.022(3) 0.028(2)
C23 0.028(2) 0.033(2) 0.028(2) 0.0090(18) 0.0080(18) 0.0185(19)
C18 0.027(2) 0.030(2) 0.032(2) 0.0089(19) 0.0104(19) 0.0163(19)
C5 0.023(2) 0.025(2) 0.0171(19) 0.0052(16) 0.0064(16) 0.0138(17)
C27 0.081(5) 0.032(3) 0.134(7) 0.008(4) -0.044(5) 0.012(3)
C30 0.045(3) 0.045(3) 0.062(4) 0.015(3) -0.004(3) 0.004(3)
C26 0.050(4) 0.041(3) 0.111(6) 0.028(4) -0.007(4) 0.011(3)
C29 0.070(4) 0.047(4) 0.071(4) 0.001(3) 0.000(4) 0.029(3)

loop_
_atom_type_symbol
_atom_type_description
_atom_type_scat_dispersion_real
_atom_type_scat_dispersion_imag
_atom_type_scat_source
C C 0.0033 0.0016 'International Tables Vol C Tables 4.2.6.8 and 6.1.1.4'
H H 0.0000 0.0000 'International Tables Vol C Tables 4.2.6.8 and 6.1.1.4'
N N 0.0061 0.0033 'International Tables Vol C Tables 4.2.6.8 and 6.1.1.4'
O O 0.0106 0.0060 'International Tables Vol C Tables 4.2.6.8 and 6.1.1.4'

loop_
_geom_angle_atom_site_label_1
_geom_angle_atom_site_label_2
_geom_angle_atom_site_label_3
_geom_angle
C3 O1 H1O 117(4)
C12 O5 H5O 106(4)
C5 O2 H2O 107(5)
C1 O7 C9 122.3(3)
C13 O6 H6O 109(4)
C8 O4 H4O 115(4)
O1 C3 C2 121.9(4)
O1 C3 C4 116.9(3)
C2 C3 C4 121.2(4)
C20 N1 C16 117.5(4)
N3 N2 C18 112.2(4)
O3 C7 C6 123.2(3)
O3 C7 C8 120.2(3)
C6 C7 C8 116.6(3)
C15 C14 C13 120.3(4)
C15 C14 H14 119.8
C13 C14 H14 119.8
N2 N3 C23 113.6(4)
C14 C15 C10 121.0(3)
C14 C15 H15 119.5
C10 C15 H15 119.5
C3 C2 C1 117.7(4)
C3 C2 H2A 121.2
C1 C2 H2A 121.2
C12 C11 C10 120.5(3)
C12 C11 H11 119.7
C10 C11 H11 119.7
C15 C10 C11 118.3(3)
C15 C10 C9 119.0(3)
C11 C10 C9 122.6(3)
C25 N4 C21 118.0(4)
O5 C12 C11 118.3(3)
O5 C12 C13 121.4(3)
C11 C12 C13 120.3(3)
O7 C9 C8 119.6(3)
O7 C9 C10 111.1(3)
C8 C9 C10 129.3(3)
C1 C6 C7 119.9(3)
C1 C6 C5 117.3(3)
C7 C6 C5 122.8(3)
O4 C8 C9 121.6(3)
O4 C8 C7 117.2(3)
C9 C8 C7 121.2(3)
C5 C4 C3 119.8(3)
C5 C4 H4 120.1
C3 C4 H4 120.1
C21 C22 C23 118.2(4)
C21 C22 H22 120.9
C23 C22 H22 120.9
O6 C13 C14 123.6(4)
O6 C13 C12 116.9(3)
C14 C13 C12 119.5(3)
C18 C17 C16 117.6(4)
C18 C17 H17 121.2
C16 C17 H17 121.2
N4 C21 C22 122.8(4)
N4 C21 H21 118.6
C22 C21 H21 118.6
N1 C20 C19 123.3(4)
N1 C20 H20 118.3
C19 C20 H20 118.3
N4 C25 C24 123.2(5)
N4 C25 H25 118.4
C24 C25 H25 118.4
C20 C19 C18 118.0(4)
C20 C19 H19 121.0
C18 C19 H19 121.0
N1 C16 C17 123.6(4)
N1 C16 H16 118.2
C17 C16 H16 118.2
C25 C24 C23 118.0(4)
C25 C24 H24 121.0
C23 C24 H24 121.0
O7 C1 C6 120.4(3)
O7 C1 C2 116.6(3)
C6 C1 C2 123.1(3)
C27 O8 C29 109.5(5)
C24 C23 C22 119.9(4)
C24 C23 N3 124.1(4)
C22 C23 N3 115.9(4)
C17 C18 C19 120.0(4)
C17 C18 N2 124.1(4)
C19 C18 N2 115.8(4)
O2 C5 C4 119.5(3)
O2 C5 C6 119.6(3)
C4 C5 C6 120.9(4)
O8 C27 C26 109.9(6)
O8 C27 H27A 109.7
C26 C27 H27A 109.7
O8 C27 H27B 109.7
C26 C27 H27B 109.7
H27A C27 H27B 108.2
C29 C30 C26 103.1(5)
C29 C30 H30A 111.1
C26 C30 H30A 111.1
C29 C30 H30B 111.1
C26 C30 H30B 111.1
H30A C30 H30B 109.1
C27 C26 C30 104.1(5)
C27 C26 H26A 110.9
C30 C26 H26A 110.9
C27 C26 H26B 110.9
C30 C26 H26B 110.9
H26A C26 H26B 109.0
O8 C29 C30 105.1(5)
O8 C29 H29A 110.7
C30 C29 H29A 110.7
O8 C29 H29B 110.7
C30 C29 H29B 110.7
H29A C29 H29B 108.8

loop_
_geom_bond_atom_site_label_1
_geom_bond_atom_site_label_2
_geom_bond_distance
O1 C3 1.347(5)
O1 H1O 0.92(7)
O5 C12 1.365(4)
O5 H5O 0.89(6)
O2 C5 1.360(5)
O2 H2O 0.82(7)
O7 C1 1.364(4)
O7 C9 1.364(4)
O3 C7 1.263(5)
O6 C13 1.359(5)
O6 H6O 0.92(7)
O4 C8 1.364(5)
O4 H4O 0.96(6)
C3 C2 1.388(5)
C3 C4 1.408(6)
N1 C20 1.339(6)
N1 C16 1.343(6)
N2 N3 1.243(5)
N2 C18 1.445(6)
C7 C6 1.429(5)
C7 C8 1.444(5)
C14 C15 1.385(5)
C14 C13 1.393(5)
C14 H14 0.9500
N3 C23 1.437(6)
C15 C10 1.402(5)
C15 H15 0.9500
C2 C1 1.391(5)
C2 H2A 0.9500
C11 C12 1.387(5)
C11 C10 1.411(5)
C11 H11 0.9500
C10 C9 1.468(5)
N4 C25 1.337(6)
N4 C21 1.342(6)
C12 C13 1.400(6)
C9 C8 1.369(5)
C6 C1 1.389(5)
C6 C5 1.429(5)
C4 C5 1.360(6)
C4 H4 0.9500
C22 C21 1.382(6)
C22 C23 1.382(6)
C22 H22 0.9500
C17 C18 1.378(7)
C17 C16 1.381(6)
C17 H17 0.9500
C21 H21 0.9500
C20 C19 1.375(6)
C20 H20 0.9500
C25 C24 1.381(6)
C25 H25 0.9500
C19 C18 1.389(6)
C19 H19 0.9500
C16 H16 0.9500
C24 C23 1.382(7)
C24 H24 0.9500
O8 C27 1.375(8)
O8 C29 1.412(8)
C27 C26 1.468(10)
C27 H27A 0.9900
C27 H27B 0.9900
C30 C29 1.505(9)
C30 C26 1.516(9)
C30 H30A 0.9900
C30 H30B 0.9900
C26 H26A 0.9900
C26 H26B 0.9900
C29 H29A 0.9900
C29 H29B 0.9900

loop_
_geom_hbond_atom_site_label_D
_geom_hbond_atom_site_label_H
_geom_hbond_atom_site_label_A
_geom_hbond_distance_DH
_geom_hbond_distance_HA
_geom_hbond_distance_DA
_geom_hbond_angle_DHA
_geom_hbond_site_symmetry_A
C14 H14 O8 0.95 2.49 3.267(6) 139.2 2_665
C11 H11 O4 0.95 2.24 2.895(5) 125.5 .
C4 H4 O5 0.95 2.66 3.365(5) 131.7 1_554
C21 H21 O2 0.95 2.55 3.404(6) 149.3 1_566
C16 H16 O6 0.95 2.61 3.388(6) 139.6 2_766
O1 H1O N4 0.92(7) 1.77(7) 2.684(5) 175(6) 2_665
O5 H5O O1 0.89(6) 1.94(6) 2.757(4) 153(5) 1_556
O5 H5O O6 0.89(6) 2.25(6) 2.727(4) 114(5) .
O2 H2O O3 0.82(7) 1.89(7) 2.638(4) 152(7) .
O6 H6O N1 0.92(7) 1.80(7) 2.719(5) 175(6) 1_455
O4 H4O O3 0.96(6) 1.82(6) 2.728(4) 157(5) 2_755
